data_8102340
loop_
_publ_author_name
'Long Yan'

_publ_section_title
;
 Crystal structure of catena-(bis(m2-4-pyridylthioacetato-
 N,O,O')-monoaqua)nickel(II), Ni(C7H6O2S)2(H2O)
;
_journal_issue 4
_journal_name_full 'Zeitschrift f\"ur Kristallographie - New Crystal Structures'
_journal_page_first 443
_journal_volume 223
_journal_year 2008
_chemical_formula_sum 'C14 H14 N2 Ni O5 S2'
_chemical_formula_weight 413.10
_space_group_IT_number 14
_symmetry_cell_setting monoclinic
_symmetry_space_group_name_Hall '-P 2ybc'
_symmetry_space_group_name_H-M 'P 1 21/c 1'
_atom_sites_solution_hydrogens geom
_atom_sites_solution_primary direct
_atom_sites_solution_secondary difmap
_audit_creation_method SHELXL-97
_cell_angle_alpha 90.00
_cell_angle_beta 97.672(2)
_cell_angle_gamma 90.00
_cell_formula_units_Z 4
_cell_length_a 17.0671(18)
_cell_length_b 5.8110(6)
_cell_length_c 15.9001(17)
_cell_measurement_reflns_used 2377
_cell_measurement_temperature 296(2)
_cell_measurement_theta_max 26.62
_cell_measurement_theta_min 2.41
_cell_volume 1562.8(3)
_computing_cell_refinement 'Bruker SMART'
_computing_data_collection 'Bruker SMART'
_computing_data_reduction 'Bruker SAINT'
_computing_molecular_graphics 'Bruker SHELXTL'
_computing_publication_material 'Bruker SHELXTL'
_computing_structure_refinement 'SHELXL-97 (Sheldrick, 1997)'
_computing_structure_solution 'SHELXS-97 (Sheldrick, 1990)'
_diffrn_ambient_temperature 296(2)
_diffrn_measured_fraction_theta_full 0.997
_diffrn_measured_fraction_theta_max 0.997
_diffrn_measurement_device_type 'CCD area detector'
_diffrn_measurement_method 'phi and omega scans'
_diffrn_radiation_monochromator graphite
_diffrn_radiation_source 'fine-focus sealed tube'
_diffrn_radiation_type MoK\a
_diffrn_radiation_wavelength 0.71073
_diffrn_reflns_av_R_equivalents 0.0227
_diffrn_reflns_av_sigmaI/netI 0.0283
_diffrn_reflns_limit_h_max 12
_diffrn_reflns_limit_h_min -20
_diffrn_reflns_limit_k_max 6
_diffrn_reflns_limit_k_min -6
_diffrn_reflns_limit_l_max 18
_diffrn_reflns_limit_l_min -18
_diffrn_reflns_number 7629
_diffrn_reflns_theta_full 25.10
_diffrn_reflns_theta_max 25.10
_diffrn_reflns_theta_min 2.41
_diffrn_standards_decay_% 0
_diffrn_standards_interval_count 0
_diffrn_standards_interval_time 0
_diffrn_standards_number 0
_exptl_absorpt_coefficient_mu 1.537
_exptl_absorpt_correction_T_max 0.8615
_exptl_absorpt_correction_T_min 0.7008
_exptl_absorpt_correction_type multi-scan
_exptl_absorpt_process_details 'SADABS(Bruker, 2000)'
_exptl_crystal_colour 'light blue'
_exptl_crystal_density_diffrn 1.756
_exptl_crystal_density_meas ?
_exptl_crystal_density_method 'not measured'
_exptl_crystal_description block
_exptl_crystal_F_000 848
_exptl_crystal_size_max 0.25
_exptl_crystal_size_mid 0.13
_exptl_crystal_size_min 0.10
_refine_diff_density_max 0.214
_refine_diff_density_min -0.266
_refine_diff_density_rms 0.051
_refine_ls_extinction_coef 0.0002(3)
_refine_ls_extinction_expression Fc^*^=kFc[1+0.001xFc^2^\l^3^/sin(2\q)]^-1/4^
_refine_ls_extinction_method SHELXL
_refine_ls_goodness_of_fit_ref 1.042
_refine_ls_hydrogen_treatment mixed
_refine_ls_matrix_type full
_refine_ls_number_parameters 227
_refine_ls_number_reflns 2775
_refine_ls_number_restraints 2
_refine_ls_restrained_S_all 1.042
_refine_ls_R_factor_all 0.0340
_refine_ls_R_factor_gt 0.0251
_refine_ls_shift/su_max 0.001
_refine_ls_shift/su_mean 0.000
_refine_ls_structure_factor_coef Fsqd
_refine_ls_weighting_details 'calc w=1/[\s^2^(Fo^2^)+(0.0269P)^2^+0.5847P] where P=(Fo^2^+2Fc^2^)/3'
_refine_ls_weighting_scheme calc
_refine_ls_wR_factor_gt 0.0590
_refine_ls_wR_factor_ref 0.0614
_reflns_number_gt 2258
_reflns_number_total 2775
_reflns_threshold_expression >2sigma(I)
_cod_data_source_file 1267-2392.cff
_cod_data_source_block xb0831
_cod_depositor_comments
;
The following automatic conversions were performed:
'_symmetry_cell_setting' value 'Monoclinic' changed to 'monoclinic'
according to '/home/saulius/struct/CIF-dictionaries/cif_core.dic'
dictionary named 'cif_core.dic' version 2.4.1 from 2010-06-29.

Automatic conversion script
Id: cif_fix_enum 1555 2011-01-17 13:19:09Z saulius 

The following automatic conversions were performed:

'_exptl_crystal_density_meas' value 'none' was changed to '?' - the
value is perceived as not measured.

Automatic conversion script
Id: cif_fix_values 3008 2015-01-20 13:52:24Z robertas 
;
_cod_original_sg_symbol_H-M P2(1)/c
_cod_database_code 8102340

loop_
_symmetry_equiv_pos_as_xyz
'x, y, z'
'-x, y+1/2, -z+1/2'
'-x, -y, -z'
'x, -y-1/2, z-1/2'

loop_
_atom_site_label
_atom_site_type_symbol
_atom_site_fract_x
_atom_site_fract_y
_atom_site_fract_z
_atom_site_U_iso_or_equiv
_atom_site_adp_type
_atom_site_occupancy
_atom_site_symmetry_multiplicity
_atom_site_calc_flag
_atom_site_refinement_flags
_atom_site_disorder_assembly
_atom_site_disorder_group
Ni1 Ni 0.5000 0.0000 0.0000 0.02312(11) Uani 1 2 d S . .
Ni2 Ni 1.0000 0.0000 0.0000 0.02439(12) Uani 1 2 d S . .
S1 S 0.34656(3) 0.21594(12) 0.23263(4) 0.04172(18) Uani 1 1 d . . .
S2 S 0.82664(3) 0.57501(10) 0.12601(4) 0.03373(16) Uani 1 1 d . . .
N1 N 0.11393(10) 0.0728(3) 0.06442(11) 0.0282(4) Uani 1 1 d . . .
N2 N 0.59984(10) 0.1843(3) 0.04206(11) 0.0269(4) Uani 1 1 d . . .
O1 O 0.43386(9) 0.1623(3) 0.08500(9) 0.0316(4) Uani 1 1 d . . .
O2 O 0.49952(8) -0.1543(3) 0.12287(9) 0.0293(3) Uani 1 1 d . . .
O3 O 0.94923(8) 0.2306(3) 0.07887(9) 0.0311(4) Uani 1 1 d . . .
O4 O 0.93955(10) 0.0056(3) 0.19140(10) 0.0402(4) Uani 1 1 d . . .
O5 O 0.99989(9) -0.2739(3) 0.08385(10) 0.0326(4) Uani 1 1 d D . .
C1 C 0.45245(12) 0.0027(4) 0.13739(13) 0.0265(5) Uani 1 1 d . . .
C2 C 0.41610(13) -0.0070(4) 0.21943(14) 0.0349(6) Uani 1 1 d . . .
H2A H 0.4584 -0.0001 0.2666 0.042 Uiso 1 1 calc R . .
H2B H 0.3899 -0.1543 0.2223 0.042 Uiso 1 1 calc R . .
C3 C 0.26107(13) 0.1483(4) 0.16359(13) 0.0303(5) Uani 1 1 d . . .
C4 C 0.24620(13) -0.0498(4) 0.11573(14) 0.0331(5) Uani 1 1 d . . .
H4 H 0.2852 -0.1614 0.1154 0.040 Uiso 1 1 calc R . .
C5 C 0.17305(13) -0.0803(4) 0.06856(14) 0.0319(5) Uani 1 1 d . . .
H5A H 0.1642 -0.2159 0.0376 0.038 Uiso 1 1 calc R . .
C6 C 0.12970(13) 0.2663(4) 0.10959(15) 0.0361(6) Uani 1 1 d . . .
H6 H 0.0904 0.3780 0.1073 0.043 Uiso 1 1 calc R . .
C7 C 0.20047(14) 0.3088(4) 0.15892(15) 0.0389(6) Uani 1 1 d . . .
H7 H 0.2078 0.4456 0.1893 0.047 Uiso 1 1 calc R . .
C8 C 0.92864(12) 0.1886(4) 0.15108(14) 0.0275(5) Uani 1 1 d . . .
C9 C 0.88965(12) 0.3850(4) 0.19409(13) 0.0314(5) Uani 1 1 d . . .
H9A H 0.9311 0.4766 0.2257 0.038 Uiso 1 1 calc R . .
H9B H 0.8586 0.3185 0.2348 0.038 Uiso 1 1 calc R . .
C10 C 0.74294(12) 0.4094(4) 0.09382(13) 0.0257(5) Uani 1 1 d . . .
C11 C 0.68430(13) 0.5081(4) 0.03543(14) 0.0310(5) Uani 1 1 d . . .
H11 H 0.6925 0.6517 0.0124 0.037 Uiso 1 1 calc R . .
C12 C 0.61481(13) 0.3939(4) 0.01209(14) 0.0305(5) Uani 1 1 d . . .
H12 H 0.5762 0.4642 -0.0262 0.037 Uiso 1 1 calc R . .
C13 C 0.65713(13) 0.0877(4) 0.09639(14) 0.0307(5) Uani 1 1 d . . .
H13 H 0.6480 -0.0580 0.1173 0.037 Uiso 1 1 calc R . .
C14 C 0.72832(13) 0.1906(4) 0.12305(14) 0.0303(5) Uani 1 1 d . . .
H14 H 0.7664 0.1147 0.1603 0.036 Uiso 1 1 calc R . .
H5C H 0.9825(17) -0.202(5) 0.1246(14) 0.080 Uiso 1 1 d D . .
H5B H 0.9736(16) -0.397(3) 0.074(2) 0.080 Uiso 1 1 d D . .

loop_
_atom_site_aniso_label
_atom_site_aniso_U_11
_atom_site_aniso_U_22
_atom_site_aniso_U_33
_atom_site_aniso_U_23
_atom_site_aniso_U_13
_atom_site_aniso_U_12
Ni1 0.0205(2) 0.0246(2) 0.0237(2) 0.00308(16) 0.00088(15) -0.00133(16)
Ni2 0.0200(2) 0.0255(2) 0.0277(2) 0.00220(16) 0.00335(16) 0.00121(16)
S1 0.0274(3) 0.0609(4) 0.0360(3) -0.0204(3) 0.0012(3) -0.0011(3)
S2 0.0224(3) 0.0306(3) 0.0479(4) -0.0041(3) 0.0034(2) -0.0045(2)
N1 0.0246(10) 0.0283(10) 0.0313(10) 0.0003(8) 0.0019(8) -0.0005(8)
N2 0.0246(10) 0.0280(10) 0.0270(10) 0.0017(8) -0.0008(8) -0.0028(8)
O1 0.0338(9) 0.0311(9) 0.0304(8) 0.0052(7) 0.0060(7) 0.0056(7)
O2 0.0261(8) 0.0317(9) 0.0297(8) 0.0043(7) 0.0021(6) 0.0032(7)
O3 0.0287(8) 0.0353(9) 0.0300(8) 0.0002(7) 0.0062(7) 0.0049(7)
O4 0.0478(11) 0.0386(10) 0.0339(9) 0.0046(8) 0.0043(8) 0.0001(8)
O5 0.0292(9) 0.0315(9) 0.0375(9) 0.0064(7) 0.0061(7) -0.0018(7)
C1 0.0198(11) 0.0329(13) 0.0253(12) -0.0008(10) -0.0023(9) -0.0042(10)
C2 0.0259(12) 0.0515(16) 0.0261(12) 0.0013(11) -0.0004(10) -0.0011(11)
C3 0.0259(12) 0.0407(14) 0.0245(11) -0.0034(10) 0.0043(9) -0.0022(10)
C4 0.0238(12) 0.0386(14) 0.0361(13) -0.0062(10) 0.0007(10) 0.0055(10)
C5 0.0282(12) 0.0302(12) 0.0371(13) -0.0055(10) 0.0040(10) 0.0008(10)
C6 0.0300(13) 0.0290(13) 0.0483(14) -0.0024(11) 0.0019(11) 0.0040(10)
C7 0.0361(14) 0.0348(14) 0.0453(15) -0.0130(11) 0.0034(11) -0.0024(11)
C8 0.0159(10) 0.0346(13) 0.0307(12) -0.0034(10) -0.0016(9) -0.0049(9)
C9 0.0226(12) 0.0419(14) 0.0291(12) -0.0062(10) 0.0010(9) -0.0044(10)
C10 0.0212(11) 0.0266(11) 0.0299(12) -0.0054(9) 0.0053(9) -0.0004(9)
C11 0.0321(13) 0.0230(12) 0.0380(13) 0.0040(10) 0.0046(10) -0.0015(10)
C12 0.0277(12) 0.0274(12) 0.0344(13) 0.0051(10) -0.0029(10) 0.0008(10)
C13 0.0319(13) 0.0280(12) 0.0316(12) 0.0049(10) 0.0016(10) -0.0050(10)
C14 0.0263(12) 0.0313(13) 0.0315(12) 0.0051(10) -0.0024(10) -0.0012(10)

loop_
_atom_type_symbol
_atom_type_description
_atom_type_scat_dispersion_real
_atom_type_scat_dispersion_imag
_atom_type_scat_source
C C 0.0033 0.0016 'International Tables Vol C Tables 4.2.6.8 and 6.1.1.4'
H H 0.0000 0.0000 'International Tables Vol C Tables 4.2.6.8 and 6.1.1.4'
N N 0.0061 0.0033 'International Tables Vol C Tables 4.2.6.8 and 6.1.1.4'
O O 0.0106 0.0060 'International Tables Vol C Tables 4.2.6.8 and 6.1.1.4'
Ni Ni 0.3393 1.1124 'International Tables Vol C Tables 4.2.6.8 and 6.1.1.4'
S S 0.1246 0.1234 'International Tables Vol C Tables 4.2.6.8 and 6.1.1.4'

loop_
_geom_angle_atom_site_label_1
_geom_angle_atom_site_label_2
_geom_angle_atom_site_label_3
_geom_angle
_geom_angle_site_symmetry_1
_geom_angle_site_symmetry_3
_geom_angle_publ_flag
N2 Ni1 N2 179.998(2) 3_655 . ?
N2 Ni1 O1 87.12(6) 3_655 . ?
N2 Ni1 O1 92.88(6) . . ?
N2 Ni1 O1 92.88(6) 3_655 3_655 ?
N2 Ni1 O1 87.12(6) . 3_655 ?
O1 Ni1 O1 179.998(1) . 3_655 ?
N2 Ni1 O2 88.55(6) 3_655 . ?
N2 Ni1 O2 91.45(6) . . ?
O1 Ni1 O2 62.25(6) . . ?
O1 Ni1 O2 117.74(6) 3_655 . ?
N2 Ni1 O2 91.45(6) 3_655 3_655 ?
N2 Ni1 O2 88.55(6) . 3_655 ?
O1 Ni1 O2 117.75(6) . 3_655 ?
O1 Ni1 O2 62.25(6) 3_655 3_655 ?
O2 Ni1 O2 180.0 . 3_655 ?
N2 Ni1 C1 93.80(7) 3_655 3_655 ?
N2 Ni1 C1 86.20(7) . 3_655 ?
O1 Ni1 C1 148.81(6) . 3_655 ?
O1 Ni1 C1 31.19(6) 3_655 3_655 ?
O2 Ni1 C1 148.89(6) . 3_655 ?
O2 Ni1 C1 31.11(6) 3_655 3_655 ?
O5 Ni2 O5 180.00(7) . 3_755 ?
O5 Ni2 O3 85.99(6) . 3_755 ?
O5 Ni2 O3 94.01(6) 3_755 3_755 ?
O5 Ni2 O3 94.01(6) . . ?
O5 Ni2 O3 85.99(6) 3_755 . ?
O3 Ni2 O3 180.0 3_755 . ?
O5 Ni2 N1 94.48(7) . 3_655 ?
O5 Ni2 N1 85.52(7) 3_755 3_655 ?
O3 Ni2 N1 90.53(6) 3_755 3_655 ?
O3 Ni2 N1 89.47(6) . 3_655 ?
O5 Ni2 N1 85.52(7) . 1_655 ?
O5 Ni2 N1 94.48(7) 3_755 1_655 ?
O3 Ni2 N1 89.47(6) 3_755 1_655 ?
O3 Ni2 N1 90.53(6) . 1_655 ?
N1 Ni2 N1 180.0 3_655 1_655 ?
C3 S1 C2 105.95(11) . . ?
C10 S2 C9 103.80(11) . . ?
C5 N1 C6 115.72(19) . . ?
C5 N1 Ni2 121.89(15) . 1_455 ?
C6 N1 Ni2 122.15(15) . 1_455 ?
C13 N2 C12 116.85(18) . . ?
C13 N2 Ni1 119.70(14) . . ?
C12 N2 Ni1 123.18(15) . . ?
C1 O1 Ni1 89.16(12) . . ?
C1 O2 Ni1 86.80(12) . . ?
C8 O3 Ni2 127.16(14) . . ?
Ni2 O5 H5C 98(2) . . ?
Ni2 O5 H5B 126(2) . . ?
H5C O5 H5B 109(3) . . ?
O2 C1 O1 121.60(19) . . ?
O2 C1 C2 118.38(19) . . ?
O1 C1 C2 120.00(19) . . ?
C1 C2 S1 115.33(16) . . ?
C1 C2 H2A 108.4 . . ?
S1 C2 H2A 108.4 . . ?
C1 C2 H2B 108.4 . . ?
S1 C2 H2B 108.4 . . ?
H2A C2 H2B 107.5 . . ?
C4 C3 C7 116.7(2) . . ?
C4 C3 S1 127.43(18) . . ?
C7 C3 S1 115.85(17) . . ?
C5 C4 C3 119.5(2) . . ?
C5 C4 H4 120.3 . . ?
C3 C4 H4 120.3 . . ?
N1 C5 C4 124.2(2) . . ?
N1 C5 H5A 117.9 . . ?
C4 C5 H5A 117.9 . . ?
N1 C6 C7 123.7(2) . . ?
N1 C6 H6 118.1 . . ?
C7 C6 H6 118.1 . . ?
C6 C7 C3 120.2(2) . . ?
C6 C7 H7 119.9 . . ?
C3 C7 H7 119.9 . . ?
O4 C8 O3 126.2(2) . . ?
O4 C8 C9 116.89(19) . . ?
O3 C8 C9 116.83(19) . . ?
C8 C9 S2 116.75(15) . . ?
C8 C9 H9A 108.1 . . ?
S2 C9 H9A 108.1 . . ?
C8 C9 H9B 108.1 . . ?
S2 C9 H9B 108.1 . . ?
H9A C9 H9B 107.3 . . ?
C14 C10 C11 117.05(19) . . ?
C14 C10 S2 125.80(17) . . ?
C11 C10 S2 117.12(16) . . ?
C12 C11 C10 120.1(2) . . ?
C12 C11 H11 120.0 . . ?
C10 C11 H11 120.0 . . ?
N2 C12 C11 122.9(2) . . ?
N2 C12 H12 118.6 . . ?
C11 C12 H12 118.6 . . ?
N2 C13 C14 123.9(2) . . ?
N2 C13 H13 118.0 . . ?
C14 C13 H13 118.0 . . ?
C13 C14 C10 119.2(2) . . ?
C13 C14 H14 120.4 . . ?
C10 C14 H14 120.4 . . ?

loop_
_geom_bond_atom_site_label_1
_geom_bond_atom_site_label_2
_geom_bond_distance
_geom_bond_site_symmetry_2
_geom_bond_publ_flag
Ni1 N2 2.0478(17) 3_655 ?
Ni1 N2 2.0479(17) . ?
Ni1 O1 2.0971(14) . ?
Ni1 O1 2.0971(14) 3_655 ?
Ni1 O2 2.1506(14) . ?
Ni1 O2 2.1507(14) 3_655 ?
Ni1 C1 2.430(2) 3_655 ?
Ni2 O5 2.0762(15) . ?
Ni2 O5 2.0763(15) 3_755 ?
Ni2 O3 2.0997(14) 3_755 ?
Ni2 O3 2.0997(14) . ?
Ni2 N1 2.1157(17) 3_655 ?
Ni2 N1 2.1158(17) 1_655 ?
S1 C3 1.750(2) . ?
S1 C2 1.788(2) . ?
S2 C10 1.742(2) . ?
S2 C9 1.799(2) . ?
N1 C5 1.340(3) . ?
N1 C6 1.342(3) . ?
N1 Ni2 2.1158(17) 1_455 ?
N2 C13 1.339(3) . ?
N2 C12 1.345(3) . ?
O1 C1 1.259(2) . ?
O2 C1 1.257(2) . ?
O3 C8 1.268(2) . ?
O4 C8 1.243(3) . ?
O5 H5C 0.857(10) . ?
O5 H5B 0.849(10) . ?
C1 C2 1.518(3) . ?
C2 H2A 0.9700 . ?
C2 H2B 0.9700 . ?
C3 C4 1.385(3) . ?
C3 C7 1.387(3) . ?
C4 C5 1.379(3) . ?
C4 H4 0.9300 . ?
C5 H5A 0.9300 . ?
C6 C7 1.372(3) . ?
C6 H6 0.9300 . ?
C7 H7 0.9300 . ?
C8 C9 1.528(3) . ?
C9 H9A 0.9700 . ?
C9 H9B 0.9700 . ?
C10 C14 1.388(3) . ?
C10 C11 1.394(3) . ?
C11 C12 1.366(3) . ?
C11 H11 0.9300 . ?
C12 H12 0.9300 . ?
C13 C14 1.370(3) . ?
C13 H13 0.9300 . ?
C14 H14 0.9300 . ?

loop_
_geom_torsion_atom_site_label_1
_geom_torsion_atom_site_label_2
_geom_torsion_atom_site_label_3
_geom_torsion_atom_site_label_4
_geom_torsion
_geom_torsion_site_symmetry_1
_geom_torsion_site_symmetry_2
_geom_torsion_site_symmetry_3
_geom_torsion_site_symmetry_4
_geom_torsion_publ_flag
N2 Ni1 N2 C13 -110(5) 3_655 . . . ?
O1 Ni1 N2 C13 100.46(16) . . . . ?
O1 Ni1 N2 C13 -79.54(16) 3_655 . . . ?
O2 Ni1 N2 C13 38.17(16) . . . . ?
O2 Ni1 N2 C13 -141.82(16) 3_655 . . . ?
C1 Ni1 N2 C13 -110.77(16) 3_655 . . . ?
N2 Ni1 N2 C12 63(5) 3_655 . . . ?
O1 Ni1 N2 C12 -85.72(17) . . . . ?
O1 Ni1 N2 C12 94.28(17) 3_655 . . . ?
O2 Ni1 N2 C12 -148.01(17) . . . . ?
O2 Ni1 N2 C12 31.99(17) 3_655 . . . ?
C1 Ni1 N2 C12 63.04(17) 3_655 . . . ?
N2 Ni1 O1 C1 87.43(13) 3_655 . . . ?
N2 Ni1 O1 C1 -92.57(13) . . . . ?
O1 Ni1 O1 C1 -68(2) 3_655 . . . ?
O2 Ni1 O1 C1 -2.45(11) . . . . ?
O2 Ni1 O1 C1 177.55(11) 3_655 . . . ?
C1 Ni1 O1 C1 180.0 3_655 . . . ?
N2 Ni1 O2 C1 -85.05(12) 3_655 . . . ?
N2 Ni1 O2 C1 94.95(12) . . . . ?
O1 Ni1 O2 C1 2.45(11) . . . . ?
O1 Ni1 O2 C1 -177.55(11) 3_655 . . . ?
O2 Ni1 O2 C1 136.2(13) 3_655 . . . ?
C1 Ni1 O2 C1 180.0 3_655 . . . ?
O5 Ni2 O3 C8 -0.31(17) . . . . ?
O5 Ni2 O3 C8 179.69(17) 3_755 . . . ?
O3 Ni2 O3 C8 -103(8) 3_755 . . . ?
N1 Ni2 O3 C8 94.14(17) 3_655 . . . ?
N1 Ni2 O3 C8 -85.86(17) 1_655 . . . ?
Ni1 O2 C1 O1 -4.3(2) . . . . ?
Ni1 O2 C1 C2 174.12(17) . . . . ?
Ni1 O1 C1 O2 4.4(2) . . . . ?
Ni1 O1 C1 C2 -174.00(18) . . . . ?
O2 C1 C2 S1 -177.33(16) . . . . ?
O1 C1 C2 S1 1.1(3) . . . . ?
C3 S1 C2 C1 73.55(18) . . . . ?
C2 S1 C3 C4 6.9(2) . . . . ?
C2 S1 C3 C7 -175.61(18) . . . . ?
C7 C3 C4 C5 -1.6(3) . . . . ?
S1 C3 C4 C5 175.90(18) . . . . ?
C6 N1 C5 C4 0.5(3) . . . . ?
Ni2 N1 C5 C4 -174.11(17) 1_455 . . . ?
C3 C4 C5 N1 1.0(4) . . . . ?
C5 N1 C6 C7 -1.3(3) . . . . ?
Ni2 N1 C6 C7 173.26(18) 1_455 . . . ?
N1 C6 C7 C3 0.7(4) . . . . ?
C4 C3 C7 C6 0.8(3) . . . . ?
S1 C3 C7 C6 -176.95(18) . . . . ?
Ni2 O3 C8 O4 5.1(3) . . . . ?
Ni2 O3 C8 C9 -177.48(13) . . . . ?
O4 C8 C9 S2 -147.05(17) . . . . ?
O3 C8 C9 S2 35.3(2) . . . . ?
C10 S2 C9 C8 72.38(17) . . . . ?
C9 S2 C10 C14 5.8(2) . . . . ?
C9 S2 C10 C11 -176.30(16) . . . . ?
C14 C10 C11 C12 2.7(3) . . . . ?
S2 C10 C11 C12 -175.41(17) . . . . ?
C13 N2 C12 C11 -0.6(3) . . . . ?
Ni1 N2 C12 C11 -174.60(16) . . . . ?
C10 C11 C12 N2 -1.1(3) . . . . ?
C12 N2 C13 C14 0.7(3) . . . . ?
Ni1 N2 C13 C14 174.92(17) . . . . ?
N2 C13 C14 C10 0.9(3) . . . . ?
C11 C10 C14 C13 -2.6(3) . . . . ?
S2 C10 C14 C13 175.32(16) . . . . ?
